data_4315127
loop_
_publ_author_name
'Gerrit W. Fester'
'Jana Eckstein'
'Daniela Gerlach'
'J\"org Wagler'
'Erica Brendler'
'Edwin Kroke'

_publ_contact_author
;Wagler, J\"org 
 Institut f\"ur Anorganische Chemie  
 Technische Universit\"at Bergakademie Freiberg
 Leipziger Str. 29 
 09596 Freiberg 
 Bundesrepublik Deutschland
;
_publ_contact_author_fax '03731 39-4058 '
_publ_contact_author_phone '03731 39-3556 '
_publ_section_title
;
 Reactions of Hydridochlorosilanes with 2,2'-Bipyridine and
 1,10-Phenanthroline: Complexation versus Dismutation and
 Metal-Catalyst-Free 1,4-Hydrosilylation
;
_journal_name_full 'Inorganic Chemistry'
_journal_page_first 2667
_journal_page_last 2673
_journal_paper_doi 10.1021/ic901620e
_journal_volume 49
_journal_year 2010
_chemical_formula_moiety 'C13 H11 Cl3 N2 Si, C4 H8 O'
_chemical_formula_sum 'C17 H19 Cl3 N2 O Si'
_chemical_formula_weight 401.78
_chemical_name_systematic
;
 methyltrichlorosilane 1,10-phenanthroline complex, THF solvate
;
_space_group_IT_number 14
_symmetry_cell_setting monoclinic
_symmetry_space_group_name_Hall '-P 2ybc'
_symmetry_space_group_name_H-M 'P 1 21/c 1'
_atom_sites_solution_hydrogens geom
_atom_sites_solution_primary direct
_atom_sites_solution_secondary difmap
_audit_creation_method SHELXL-97
_cell_angle_alpha 90.00
_cell_angle_beta 90.316(8)
_cell_angle_gamma 90.00
_cell_formula_units_Z 4
_cell_length_a 10.253(2)
_cell_length_b 10.967(2)
_cell_length_c 15.886(3)
_cell_measurement_reflns_used 4791
_cell_measurement_temperature 180(2)
_cell_measurement_theta_max 23.27
_cell_measurement_theta_min 2.56
_cell_volume 1786.3(6)
_computing_cell_refinement 'Bruker SMART'
_computing_data_collection 'Bruker SMART'
_computing_data_reduction 'Bruker SAINT'
_computing_molecular_graphics 'Ortep32 (Farugia)'
_computing_publication_material 'Shelx-97/ciftab(Sheldrick, 1997)'
_computing_structure_refinement 'SHELXL-97 (Sheldrick, 1997)'
_computing_structure_solution 'SHELXS-97 (Sheldrick, 1990)'
_diffrn_ambient_temperature 180(2)
_diffrn_measured_fraction_theta_full 0.998
_diffrn_measured_fraction_theta_max 0.998
_diffrn_measurement_device_type 'CCD area detector'
_diffrn_measurement_method 'phi and omega scans'
_diffrn_radiation_monochromator graphite
_diffrn_radiation_source 'fine-focus sealed tube'
_diffrn_radiation_type MoK\a
_diffrn_radiation_wavelength 0.71073
_diffrn_reflns_av_R_equivalents 0.0639
_diffrn_reflns_av_sigmaI/netI 0.0595
_diffrn_reflns_limit_h_max 11
_diffrn_reflns_limit_h_min -11
_diffrn_reflns_limit_k_max 11
_diffrn_reflns_limit_k_min -12
_diffrn_reflns_limit_l_max 17
_diffrn_reflns_limit_l_min -17
_diffrn_reflns_number 17344
_diffrn_reflns_theta_full 23.50
_diffrn_reflns_theta_max 23.50
_diffrn_reflns_theta_min 1.28
_exptl_absorpt_coefficient_mu 0.587
_exptl_absorpt_correction_T_max 0.9613
_exptl_absorpt_correction_T_min 0.8459
_exptl_absorpt_correction_type multi-scan
_exptl_absorpt_process_details SADABS
_exptl_crystal_colour yellow
_exptl_crystal_density_diffrn 1.494
_exptl_crystal_density_method 'not measured'
_exptl_crystal_description needle
_exptl_crystal_F_000 832
_exptl_crystal_size_max 0.35
_exptl_crystal_size_mid 0.12
_exptl_crystal_size_min 0.06
_refine_diff_density_max 0.334
_refine_diff_density_min -0.459
_refine_diff_density_rms 0.080
_refine_ls_extinction_method none
_refine_ls_goodness_of_fit_ref 1.062
_refine_ls_hydrogen_treatment constr
_refine_ls_matrix_type full
_refine_ls_number_parameters 227
_refine_ls_number_reflns 2643
_refine_ls_number_restraints 2
_refine_ls_restrained_S_all 1.062
_refine_ls_R_factor_all 0.0917
_refine_ls_R_factor_gt 0.0618
_refine_ls_shift/su_max 0.000
_refine_ls_shift/su_mean 0.000
_refine_ls_structure_factor_coef Fsqd
_refine_ls_weighting_details 'calc w=1/[\s^2^(Fo^2^)+(0.0141P)^2^+7.1278P] where P=(Fo^2^+2Fc^2^)/3'
_refine_ls_weighting_scheme calc
_refine_ls_wR_factor_gt 0.1141
_refine_ls_wR_factor_ref 0.1225
_reflns_number_gt 2103
_reflns_number_total 2643
_reflns_threshold_expression >2sigma(I)
_cod_data_source_file ic901620e_si_002_5.cif
_cod_data_source_block compound_3f
_cod_original_sg_symbol_Hall -P2ybc
_cod_database_code 4315127

loop_
_symmetry_equiv_pos_as_xyz
'x, y, z'
'-x, y+1/2, -z+1/2'
'-x, -y, -z'
'x, -y-1/2, z-1/2'

loop_
_atom_site_label
_atom_site_type_symbol
_atom_site_fract_x
_atom_site_fract_y
_atom_site_fract_z
_atom_site_U_iso_or_equiv
_atom_site_adp_type
_atom_site_occupancy
_atom_site_symmetry_multiplicity
_atom_site_calc_flag
_atom_site_refinement_flags
_atom_site_disorder_assembly
_atom_site_disorder_group
Cl1 Cl 0.4137(2) 0.14914(16) 0.20841(12) 0.0448(5) Uani 1 1 d . A .
Cl2 Cl 0.0953(2) -0.12112(15) 0.23200(12) 0.0429(5) Uani 1 1 d . A .
Cl3 Cl 0.1689(10) 0.1349(9) 0.3230(5) 0.0385(14) Uani 0.456(7) 1 d PD A 1
C13A C 0.181(4) 0.119(3) 0.308(2) 0.0385(14) Uani 0.544(7) 1 d PD A 2
H13D H 0.1839 0.2027 0.2859 0.058 Uiso 0.544(7) 1 calc PR A 2
H13E H 0.2281 0.1162 0.3620 0.058 Uiso 0.544(7) 1 calc PR A 2
H13F H 0.0896 0.0957 0.3172 0.058 Uiso 0.544(7) 1 calc PR A 2
C13 C 0.346(4) -0.078(4) 0.310(2) 0.0486(14) Uani 0.456(7) 1 d PD A 1
H13A H 0.4366 -0.0887 0.2918 0.073 Uiso 0.456(7) 1 calc PR A 1
H13B H 0.3047 -0.1584 0.3155 0.073 Uiso 0.456(7) 1 calc PR A 1
H13C H 0.3457 -0.0373 0.3652 0.073 Uiso 0.456(7) 1 calc PR A 1
Cl3A Cl 0.3649(8) -0.0811(7) 0.3286(3) 0.0486(14) Uani 0.544(7) 1 d PD A 2
Si1 Si 0.2565(2) 0.01428(16) 0.23314(10) 0.0323(5) Uani 1 1 d D . .
N1 N 0.1597(6) 0.0891(5) 0.1348(3) 0.0268(14) Uani 1 1 d . A .
N2 N 0.3360(6) -0.0793(5) 0.1387(3) 0.0241(13) Uani 1 1 d . A .
C1 C 0.0643(8) 0.1716(6) 0.1344(4) 0.0348(19) Uani 1 1 d . . .
H1 H 0.0338 0.2011 0.1870 0.042 Uiso 1 1 calc R A .
C2 C 0.0064(7) 0.2173(6) 0.0609(5) 0.0354(18) Uani 1 1 d . A .
H2 H -0.0625 0.2750 0.0646 0.042 Uiso 1 1 calc R . .
C3 C 0.0484(7) 0.1796(6) -0.0159(4) 0.0334(18) Uani 1 1 d . . .
H3 H 0.0125 0.2127 -0.0662 0.040 Uiso 1 1 calc R A .
C4 C 0.1469(7) 0.0897(6) -0.0187(4) 0.0280(17) Uani 1 1 d . A .
C5 C 0.1981(8) 0.0407(7) -0.0945(4) 0.0344(19) Uani 1 1 d . . .
H5 H 0.1668 0.0694 -0.1473 0.041 Uiso 1 1 calc R A .
C6 C 0.2908(8) -0.0461(6) -0.0916(5) 0.036(2) Uani 1 1 d . A .
H6 H 0.3235 -0.0774 -0.1431 0.043 Uiso 1 1 calc R . .
C7 C 0.3425(7) -0.0934(6) -0.0137(4) 0.0285(17) Uani 1 1 d . . .
C8 C 0.4380(7) -0.1851(6) -0.0053(5) 0.0378(19) Uani 1 1 d . A .
H8 H 0.4741 -0.2226 -0.0538 0.045 Uiso 1 1 calc R . .
C9 C 0.4784(7) -0.2194(7) 0.0738(5) 0.0378(19) Uani 1 1 d . . .
H9 H 0.5433 -0.2807 0.0798 0.045 Uiso 1 1 calc R A .
C10 C 0.4258(8) -0.1658(6) 0.1450(4) 0.0357(19) Uani 1 1 d . A .
H10 H 0.4545 -0.1915 0.1991 0.043 Uiso 1 1 calc R . .
C11 C 0.2930(6) -0.0454(6) 0.0609(4) 0.0251(17) Uani 1 1 d . A .
C12 C 0.1969(7) 0.0480(5) 0.0570(4) 0.0223(16) Uani 1 1 d . . .
O1 O 0.1777(7) 0.6226(6) 0.0888(4) 0.079(2) Uani 1 1 d . . .
C14 C 0.1980(11) 0.5284(9) 0.0319(6) 0.078(3) Uani 1 1 d . . .
H14A H 0.2337 0.5607 -0.0214 0.094 Uiso 1 1 calc R . .
H14B H 0.1149 0.4860 0.0194 0.094 Uiso 1 1 calc R . .
C15 C 0.2937(9) 0.4416(9) 0.0722(6) 0.063(3) Uani 1 1 d . . .
H15A H 0.3848 0.4638 0.0587 0.076 Uiso 1 1 calc R . .
H15B H 0.2773 0.3564 0.0544 0.076 Uiso 1 1 calc R . .
C16 C 0.2647(12) 0.4597(9) 0.1671(5) 0.083(3) Uani 1 1 d . . .
H16A H 0.2048 0.3960 0.1881 0.099 Uiso 1 1 calc R . .
H16B H 0.3461 0.4579 0.2009 0.099 Uiso 1 1 calc R . .
C17 C 0.2058(11) 0.5760(8) 0.1702(6) 0.073(3) Uani 1 1 d . . .
H17A H 0.2647 0.6332 0.2000 0.088 Uiso 1 1 calc R . .
H17B H 0.1238 0.5705 0.2027 0.088 Uiso 1 1 calc R . .

loop_
_atom_site_aniso_label
_atom_site_aniso_U_11
_atom_site_aniso_U_22
_atom_site_aniso_U_33
_atom_site_aniso_U_23
_atom_site_aniso_U_13
_atom_site_aniso_U_12
Cl1 0.0481(12) 0.0419(11) 0.0443(11) -0.0115(9) 0.0021(10) -0.0102(10)
Cl2 0.0526(12) 0.0321(9) 0.0440(10) 0.0099(9) 0.0092(10) -0.0041(9)
Cl3 0.056(3) 0.041(3) 0.019(4) -0.012(2) 0.007(2) 0.017(2)
C13A 0.056(3) 0.041(3) 0.019(4) -0.012(2) 0.007(2) 0.017(2)
C13 0.058(4) 0.069(2) 0.019(3) 0.004(2) -0.010(2) 0.028(2)
Cl3A 0.058(4) 0.069(2) 0.019(3) 0.004(2) -0.010(2) 0.028(2)
Si1 0.0442(11) 0.0311(10) 0.0214(9) -0.0003(9) -0.0016(12) -0.0019(9)
N1 0.038(4) 0.016(3) 0.026(3) -0.001(2) 0.006(3) 0.002(3)
N2 0.025(3) 0.023(3) 0.024(3) 0.004(2) -0.003(3) 0.000(3)
C1 0.044(5) 0.027(4) 0.034(4) 0.000(3) 0.014(4) 0.003(4)
C2 0.034(4) 0.026(4) 0.046(5) 0.007(4) 0.007(4) 0.009(3)
C3 0.045(5) 0.024(4) 0.031(4) 0.009(3) -0.002(4) 0.001(3)
C4 0.036(5) 0.024(4) 0.024(4) 0.005(3) 0.000(3) -0.004(3)
C5 0.046(5) 0.036(4) 0.022(4) 0.000(3) 0.003(4) 0.003(4)
C6 0.048(6) 0.033(4) 0.027(4) -0.004(3) 0.010(4) -0.006(4)
C7 0.035(5) 0.030(4) 0.021(4) -0.003(3) 0.002(4) -0.002(3)
C8 0.046(5) 0.031(4) 0.037(4) -0.006(3) 0.006(4) 0.005(4)
C9 0.035(4) 0.030(4) 0.048(5) 0.004(4) 0.006(4) 0.007(3)
C10 0.049(5) 0.031(4) 0.027(4) 0.005(3) -0.003(4) 0.007(4)
C11 0.029(4) 0.023(4) 0.023(4) 0.001(3) 0.002(3) -0.010(3)
C12 0.032(4) 0.012(3) 0.023(4) 0.001(3) 0.005(3) -0.004(3)
O1 0.103(5) 0.073(4) 0.060(4) 0.011(4) -0.001(4) 0.028(4)
C14 0.111(9) 0.080(7) 0.044(6) 0.006(5) 0.004(6) 0.031(7)
C15 0.057(6) 0.063(6) 0.069(6) -0.020(5) 0.011(5) 0.009(5)
C16 0.135(10) 0.077(7) 0.037(5) 0.001(5) 0.003(6) 0.029(7)
C17 0.114(9) 0.050(6) 0.056(6) 0.013(5) 0.022(6) 0.010(6)

loop_
_atom_type_symbol
_atom_type_description
_atom_type_scat_dispersion_real
_atom_type_scat_dispersion_imag
_atom_type_scat_source
C C 0.0033 0.0016 'International Tables Vol C Tables 4.2.6.8 and 6.1.1.4'
H H 0.0000 0.0000 'International Tables Vol C Tables 4.2.6.8 and 6.1.1.4'
N N 0.0061 0.0033 'International Tables Vol C Tables 4.2.6.8 and 6.1.1.4'
O O 0.0106 0.0060 'International Tables Vol C Tables 4.2.6.8 and 6.1.1.4'
Si Si 0.0817 0.0704 'International Tables Vol C Tables 4.2.6.8 and 6.1.1.4'
Cl Cl 0.1484 0.1585 'International Tables Vol C Tables 4.2.6.8 and 6.1.1.4'

loop_
_geom_angle_atom_site_label_1
_geom_angle_atom_site_label_2
_geom_angle_atom_site_label_3
_geom_angle
_geom_angle_site_symmetry_1
_geom_angle_site_symmetry_3
_geom_angle_publ_flag
Si1 C13A H13D 109.5 . . ?
Si1 C13A H13E 109.5 . . ?
H13D C13A H13E 109.5 . . ?
Si1 C13A H13F 109.5 . . ?
H13D C13A H13F 109.5 . . ?
H13E C13A H13F 109.5 . . ?
Si1 C13 H13A 109.5 . . ?
Si1 C13 H13B 109.5 . . ?
Si1 C13 H13C 109.5 . . ?
C13A Si1 C13 97.2(18) . . ?
C13A Si1 N2 171.2(14) . . ?
C13 Si1 N2 90.7(14) . . ?
C13A Si1 N1 92.3(13) . . ?
C13 Si1 N1 169.6(14) . . ?
N2 Si1 N1 80.12(19) . . ?
C13 Si1 Cl3 96.1(14) . . ?
N2 Si1 Cl3 172.3(3) . . ?
N1 Si1 Cl3 93.3(3) . . ?
C13A Si1 Cl3A 93.8(13) . . ?
N2 Si1 Cl3A 93.9(3) . . ?
N1 Si1 Cl3A 173.8(3) . . ?
Cl3 Si1 Cl3A 92.7(3) . . ?
C13A Si1 Cl2 96.2(13) . . ?
C13 Si1 Cl2 90.4(15) . . ?
N2 Si1 Cl2 87.53(18) . . ?
N1 Si1 Cl2 84.43(19) . . ?
Cl3 Si1 Cl2 95.9(3) . . ?
Cl3A Si1 Cl2 93.6(3) . . ?
C13A Si1 Cl1 90.4(13) . . ?
C13 Si1 Cl1 97.2(16) . . ?
N2 Si1 Cl1 84.84(18) . . ?
N1 Si1 Cl1 86.94(18) . . ?
Cl3 Si1 Cl1 90.8(3) . . ?
Cl3A Si1 Cl1 94.3(3) . . ?
Cl2 Si1 Cl1 169.34(11) . . ?
C1 N1 C12 115.3(6) . . ?
C1 N1 Si1 129.6(5) . . ?
C12 N1 Si1 115.1(4) . . ?
C10 N2 C11 119.0(6) . . ?
C10 N2 Si1 126.7(4) . . ?
C11 N2 Si1 114.2(4) . . ?
N1 C1 C2 123.7(6) . . ?
N1 C1 H1 118.2 . . ?
C2 C1 H1 118.2 . . ?
C3 C2 C1 120.3(6) . . ?
C3 C2 H2 119.8 . . ?
C1 C2 H2 119.8 . . ?
C2 C3 C4 118.1(7) . . ?
C2 C3 H3 121.0 . . ?
C4 C3 H3 121.0 . . ?
C12 C4 C3 117.7(6) . . ?
C12 C4 C5 118.3(6) . . ?
C3 C4 C5 124.0(7) . . ?
C6 C5 C4 120.2(7) . . ?
C6 C5 H5 119.9 . . ?
C4 C5 H5 119.9 . . ?
C5 C6 C7 122.7(7) . . ?
C5 C6 H6 118.6 . . ?
C7 C6 H6 118.6 . . ?
C11 C7 C8 116.5(6) . . ?
C11 C7 C6 117.3(6) . . ?
C8 C7 C6 126.2(6) . . ?
C9 C8 C7 119.2(7) . . ?
C9 C8 H8 120.4 . . ?
C7 C8 H8 120.4 . . ?
C8 C9 C10 120.9(7) . . ?
C8 C9 H9 119.6 . . ?
C10 C9 H9 119.6 . . ?
N2 C10 C9 121.0(6) . . ?
N2 C10 H10 119.5 . . ?
C9 C10 H10 119.5 . . ?
N2 C11 C7 123.4(6) . . ?
N2 C11 C12 117.2(6) . . ?
C7 C11 C12 119.4(6) . . ?
N1 C12 C4 124.8(6) . . ?
N1 C12 C11 113.2(6) . . ?
C4 C12 C11 122.0(6) . . ?
C14 O1 C17 107.1(6) . . ?
O1 C14 C15 107.0(7) . . ?
O1 C14 H14A 110.3 . . ?
C15 C14 H14A 110.3 . . ?
O1 C14 H14B 110.3 . . ?
C15 C14 H14B 110.3 . . ?
H14A C14 H14B 108.6 . . ?
C14 C15 C16 101.8(7) . . ?
C14 C15 H15A 111.4 . . ?
C16 C15 H15A 111.4 . . ?
C14 C15 H15B 111.4 . . ?
C16 C15 H15B 111.4 . . ?
H15A C15 H15B 109.3 . . ?
C17 C16 C15 103.5(8) . . ?
C17 C16 H16A 111.1 . . ?
C15 C16 H16A 111.1 . . ?
C17 C16 H16B 111.1 . . ?
C15 C16 H16B 111.1 . . ?
H16A C16 H16B 109.0 . . ?
C16 C17 O1 112.2(8) . . ?
C16 C17 H17A 109.2 . . ?
O1 C17 H17A 109.2 . . ?
C16 C17 H17B 109.2 . . ?
O1 C17 H17B 109.2 . . ?
H17A C17 H17B 107.9 . . ?

loop_
_geom_bond_atom_site_label_1
_geom_bond_atom_site_label_2
_geom_bond_distance
_geom_bond_site_symmetry_2
_geom_bond_publ_flag
Cl1 Si1 2.224(3) . ?
Cl2 Si1 2.222(3) . ?
Cl3 Si1 2.146(4) . ?
C13A Si1 1.837(19) . ?
C13A H13D 0.9800 . ?
C13A H13E 0.9800 . ?
C13A H13F 0.9800 . ?
C13 Si1 1.837(19) . ?
C13 H13A 0.9800 . ?
C13 H13B 0.9800 . ?
C13 H13C 0.9800 . ?
Cl3A Si1 2.147(4) . ?
Si1 N2 1.996(6) . ?
Si1 N1 2.021(6) . ?
N1 C1 1.333(9) . ?
N1 C12 1.372(8) . ?
N2 C10 1.325(8) . ?
N2 C11 1.362(8) . ?
C1 C2 1.400(10) . ?
C1 H1 0.9500 . ?
C2 C3 1.361(10) . ?
C2 H2 0.9500 . ?
C3 C4 1.412(9) . ?
C3 H3 0.9500 . ?
C4 C12 1.383(9) . ?
C4 C5 1.420(10) . ?
C5 C6 1.346(8) . ?
C5 H5 0.9500 . ?
C6 C7 1.441(10) . ?
C6 H6 0.9500 . ?
C7 C11 1.395(9) . ?
C7 C8 1.409(10) . ?
C8 C9 1.374(10) . ?
C8 H8 0.9500 . ?
C9 C10 1.386(10) . ?
C9 H9 0.9500 . ?
C10 H10 0.9500 . ?
C11 C12 1.422(8) . ?
O1 C14 1.390(10) . ?
O1 C17 1.419(11) . ?
C14 C15 1.507(11) . ?
C14 H14A 0.9900 . ?
C14 H14B 0.9900 . ?
C15 C16 1.552(12) . ?
C15 H15A 0.9900 . ?
C15 H15B 0.9900 . ?
C16 C17 1.412(11) . ?
C16 H16A 0.9900 . ?
C16 H16B 0.9900 . ?
C17 H17A 0.9900 . ?
C17 H17B 0.9900 . ?

loop_
_geom_torsion_atom_site_label_1
_geom_torsion_atom_site_label_2
_geom_torsion_atom_site_label_3
_geom_torsion_atom_site_label_4
_geom_torsion
_geom_torsion_site_symmetry_1
_geom_torsion_site_symmetry_2
_geom_torsion_site_symmetry_3
_geom_torsion_site_symmetry_4
_geom_torsion_publ_flag
C13A Si1 N1 C1 -8.3(14) . . . . ?
C13 Si1 N1 C1 148(9) . . . . ?
N2 Si1 N1 C1 176.2(6) . . . . ?
Cl3 Si1 N1 C1 -7.9(7) . . . . ?
Cl2 Si1 N1 C1 87.7(6) . . . . ?
Cl1 Si1 N1 C1 -98.5(6) . . . . ?
C13A Si1 N1 C12 172.4(14) . . . . ?
C13 Si1 N1 C12 -31(9) . . . . ?
N2 Si1 N1 C12 -3.1(5) . . . . ?
Cl3 Si1 N1 C12 172.8(5) . . . . ?
Cl2 Si1 N1 C12 -91.6(4) . . . . ?
Cl1 Si1 N1 C12 82.2(4) . . . . ?
C13 Si1 N2 C10 -4.3(16) . . . . ?
N1 Si1 N2 C10 -179.4(6) . . . . ?
Cl3A Si1 N2 C10 -1.2(6) . . . . ?
Cl2 Si1 N2 C10 -94.6(6) . . . . ?
Cl1 Si1 N2 C10 92.8(6) . . . . ?
C13 Si1 N2 C11 177.6(16) . . . . ?
N1 Si1 N2 C11 2.5(5) . . . . ?
Cl3A Si1 N2 C11 -179.3(5) . . . . ?
Cl2 Si1 N2 C11 87.2(4) . . . . ?
Cl1 Si1 N2 C11 -85.3(4) . . . . ?
C12 N1 C1 C2 -1.6(10) . . . . ?
Si1 N1 C1 C2 179.1(5) . . . . ?
N1 C1 C2 C3 -1.2(11) . . . . ?
C1 C2 C3 C4 2.8(10) . . . . ?
C2 C3 C4 C12 -1.7(10) . . . . ?
C2 C3 C4 C5 178.9(7) . . . . ?
C12 C4 C5 C6 1.5(10) . . . . ?
C3 C4 C5 C6 -179.1(6) . . . . ?
C4 C5 C6 C7 0.0(10) . . . . ?
C5 C6 C7 C11 -0.2(10) . . . . ?
C5 C6 C7 C8 179.1(7) . . . . ?
C11 C7 C8 C9 -1.4(10) . . . . ?
C6 C7 C8 C9 179.3(7) . . . . ?
C7 C8 C9 C10 0.5(11) . . . . ?
C11 N2 C10 C9 1.7(10) . . . . ?
Si1 N2 C10 C9 -176.4(5) . . . . ?
C8 C9 C10 N2 -0.6(11) . . . . ?
C10 N2 C11 C7 -2.8(9) . . . . ?
Si1 N2 C11 C7 175.5(5) . . . . ?
C10 N2 C11 C12 -179.8(6) . . . . ?
Si1 N2 C11 C12 -1.5(7) . . . . ?
C8 C7 C11 N2 2.6(10) . . . . ?
C6 C7 C11 N2 -178.0(6) . . . . ?
C8 C7 C11 C12 179.6(6) . . . . ?
C6 C7 C11 C12 -1.0(9) . . . . ?
C1 N1 C12 C4 2.9(9) . . . . ?
Si1 N1 C12 C4 -177.7(5) . . . . ?
C1 N1 C12 C11 -176.2(5) . . . . ?
Si1 N1 C12 C11 3.2(6) . . . . ?
C3 C4 C12 N1 -1.3(10) . . . . ?
C5 C4 C12 N1 178.1(7) . . . . ?
C3 C4 C12 C11 177.7(6) . . . . ?
C5 C4 C12 C11 -2.8(9) . . . . ?
N2 C11 C12 N1 -1.1(7) . . . . ?
C7 C11 C12 N1 -178.3(6) . . . . ?
N2 C11 C12 C4 179.8(6) . . . . ?
C7 C11 C12 C4 2.6(8) . . . . ?
C17 O1 C14 C15 -24.8(12) . . . . ?
O1 C14 C15 C16 29.1(11) . . . . ?
C14 C15 C16 C17 -22.2(11) . . . . ?
C15 C16 C17 O1 8.8(12) . . . . ?
C14 O1 C17 C16 9.8(13) . . . . ?
